data_4105772
loop_
_publ_author_name
'Rodney D. Swartz'
'Michael K. Coggins'
'Werner Kaminsky'
'Julie A. Kovacs'

_publ_contact_author_address
;
Department of Chemistry, BOX 351700
University of Washington
Seattle, WA 98195
USA
;
_publ_contact_author_email wernerka@u.washington.edu
_publ_contact_author_name 'Werner Kaminsky'
_publ_section_title
;
 Nitrile Hydration by Thiolate- and Alkoxide-Ligated Co-NHase Analogues.
 Isolation of Co(III)-Amidate and Co(III)-Iminol Intermediates
;
_journal_name_full 'Journal of the American Chemical Society'
_journal_page_first 3954
_journal_page_last 3963
_journal_paper_doi 10.1021/ja108749f
_journal_volume 133
_journal_year 2011
_chemical_formula_moiety '2(C13 H28 Co N5 O), 4(C F3 O3 S), 3(C2 H3 N)'
_chemical_formula_sum 'C36 H65 Co2 F12 N13 O14 S4'
_chemical_formula_weight 1378.15
_chemical_name_common CDS021
_chemical_name_systematic CDS021
_space_group_IT_number 1
_symmetry_cell_setting triclinic
_symmetry_Int_Tables_number 1
_symmetry_space_group_name_Hall 'P 1'
_symmetry_space_group_name_H-M 'P 1'
_atom_sites_solution_hydrogens geom
_atom_sites_solution_primary direct
_atom_sites_solution_secondary difmap
_audit_creation_method SHELXL-97
_cell_angle_alpha 92.846(2)
_cell_angle_beta 94.772(2)
_cell_angle_gamma 114.4133(12)
_cell_formula_units_Z 1
_cell_length_a 8.4743(2)
_cell_length_b 9.9717(3)
_cell_length_c 19.2114(6)
_cell_measurement_reflns_used 7034
_cell_measurement_temperature 130(2)
_cell_measurement_theta_max 20
_cell_measurement_theta_min 3
_cell_volume 1466.82(7)
_computing_cell_refinement 'HKL Scalepack (Otwinowski & Minor 1997)'
_computing_data_collection KappaCCD
_computing_data_reduction 'HKL Scalepack (Otwinowski & Minor 1997)'
_computing_molecular_graphics 'maXus, Zortep'
_computing_publication_material 'SHELXL-97 (Sheldrick, 1997)'
_computing_structure_refinement 'SHELXL-97 (Sheldrick, 1997)'
_computing_structure_solution 'SHELXS-97 (Sheldrick, 1990)'
_diffrn_ambient_temperature 130(2)
_diffrn_measured_fraction_theta_full 0.998
_diffrn_measured_fraction_theta_max 0.868
_diffrn_measurement_device_type 'Nonius KappaCCD'
_diffrn_measurement_method '\f and \w scans'
_diffrn_radiation_monochromator graphite
_diffrn_radiation_source 'fine-focus sealed tube'
_diffrn_radiation_type MoK\a
_diffrn_radiation_wavelength 0.71073
_diffrn_reflns_av_R_equivalents 0.0000
_diffrn_reflns_av_sigmaI/netI 0.0466
_diffrn_reflns_limit_h_max 10
_diffrn_reflns_limit_h_min -11
_diffrn_reflns_limit_k_max 13
_diffrn_reflns_limit_k_min -12
_diffrn_reflns_limit_l_max 22
_diffrn_reflns_limit_l_min -26
_diffrn_reflns_number 11331
_diffrn_reflns_theta_full 25.00
_diffrn_reflns_theta_max 29.79
_diffrn_reflns_theta_min 2.40
_exptl_absorpt_coefficient_mu 0.813
_exptl_absorpt_correction_T_max 0.8318
_exptl_absorpt_correction_T_min 0.6659
_exptl_absorpt_correction_type multi-scan
_exptl_absorpt_process_details HKL2000
_exptl_crystal_colour brown
_exptl_crystal_density_diffrn 1.560
_exptl_crystal_description cut-block
_exptl_crystal_F_000 710
_exptl_crystal_size_max 0.59
_exptl_crystal_size_mid 0.59
_exptl_crystal_size_min 0.23
_refine_diff_density_max 0.817
_refine_diff_density_min -0.808
_refine_diff_density_rms 0.084
_refine_ls_abs_structure_details 'Flack H D (1983), Acta Cryst. A39, 876-881'
_refine_ls_abs_structure_Flack -0.007(13)
_refine_ls_extinction_method none
_refine_ls_goodness_of_fit_ref 1.092
_refine_ls_hydrogen_treatment constr
_refine_ls_matrix_type full
_refine_ls_number_parameters 741
_refine_ls_number_reflns 11331
_refine_ls_number_restraints 3
_refine_ls_restrained_S_all 1.092
_refine_ls_R_factor_all 0.0622
_refine_ls_R_factor_gt 0.0556
_refine_ls_shift/su_max 0.000
_refine_ls_shift/su_mean 0.000
_refine_ls_structure_factor_coef Fsqd
_refine_ls_weighting_details 'calc w=1/[\s^2^(Fo^2^)+(0.0821P)^2^+2.3291P] where P=(Fo^2^+2Fc^2^)/3'
_refine_ls_weighting_scheme calc
_refine_ls_wR_factor_gt 0.1422
_refine_ls_wR_factor_ref 0.1480
_reflns_number_gt 10217
_reflns_number_total 11331
_reflns_threshold_expression >2sigma(I)
_cod_data_source_file ja108749f_si_006.cif
_cod_data_source_block shelxl
_cod_original_sg_symbol_H-M 'P 1 '
_cod_database_code 4105772

loop_
_symmetry_equiv_pos_as_xyz
'x, y, z'

loop_
_atom_site_label
_atom_site_type_symbol
_atom_site_fract_x
_atom_site_fract_y
_atom_site_fract_z
_atom_site_U_iso_or_equiv
_atom_site_adp_type
_atom_site_occupancy
_atom_site_symmetry_multiplicity
_atom_site_calc_flag
_atom_site_refinement_flags
Co1 Co 0.92446(7) 0.00345(6) 0.78668(3) 0.01783(15) Uani 1 1 d .
Co2 Co 0.37054(6) 0.80430(6) 0.27832(3) 0.01463(14) Uani 1 1 d .
S1 S 0.73021(15) 0.61215(14) 0.13711(7) 0.0250(3) Uani 1 1 d .
S2 S 0.58251(16) 0.33644(14) 0.72219(7) 0.0238(3) Uani 1 1 d .
S3 S -0.02196(16) -0.02883(14) 0.45175(7) 0.0230(3) Uani 1 1 d .
S4 S 0.34198(16) 0.80623(14) 0.91491(7) 0.0235(3) Uani 1 1 d .
F1 F 0.6543(8) 0.4107(5) 0.0318(2) 0.0636(12) Uani 1 1 d .
F2 F 0.7013(5) 0.3381(4) 0.1309(2) 0.0431(9) Uani 1 1 d .
F3 F 0.4629(5) 0.3560(4) 0.1039(3) 0.0565(12) Uani 1 1 d .
F4 F 0.6838(9) 0.3842(8) 0.5977(3) 0.102(2) Uani 1 1 d .
F5 F 0.4149(7) 0.2376(6) 0.5963(2) 0.0721(15) Uani 1 1 d .
F6 F 0.5016(11) 0.4677(6) 0.6206(3) 0.105(3) Uani 1 1 d .
F7 F 0.2091(6) 0.2473(6) 0.4651(3) 0.0789(17) Uani 1 1 d .
F8 F -0.0265(7) 0.2122(5) 0.5105(2) 0.0604(13) Uani 1 1 d .
F9 F -0.0228(6) 0.2081(4) 0.3992(2) 0.0463(9) Uani 1 1 d .
F10 F 0.5413(5) 1.0310(4) 1.00546(19) 0.0430(9) Uani 1 1 d .
F11 F 0.4853(5) 1.0919(4) 0.9039(2) 0.0415(9) Uani 1 1 d .
F12 F 0.2889(5) 1.0246(5) 0.9742(2) 0.0518(11) Uani 1 1 d .
O1 O 1.0150(5) 0.1188(4) 0.8717(2) 0.0258(8) Uani 1 1 d .
O2 O 0.2734(5) 0.6141(4) 0.30903(19) 0.0198(7) Uani 1 1 d .
O3 O 0.9113(5) 0.6627(5) 0.1286(3) 0.0397(11) Uani 1 1 d .
O4 O 0.6969(7) 0.5986(5) 0.2101(2) 0.0465(12) Uani 1 1 d .
O5 O 0.6379(6) 0.6807(5) 0.0977(3) 0.0444(11) Uani 1 1 d .
O6 O 0.7115(7) 0.4789(5) 0.7502(3) 0.0502(13) Uani 1 1 d .
O7 O 0.6408(7) 0.2207(6) 0.7204(3) 0.0555(13) Uani 1 1 d .
O8 O 0.4127(6) 0.2938(6) 0.7441(3) 0.0533(13) Uani 1 1 d .
O9 O 0.0545(7) -0.0521(6) 0.3909(2) 0.0455(12) Uani 1 1 d .
O10 O 0.0563(5) -0.0494(5) 0.5173(2) 0.0338(9) Uani 1 1 d .
O11 O -0.2100(5) -0.0901(4) 0.4434(2) 0.0338(9) Uani 1 1 d .
O12 O 0.5042(5) 0.7966(5) 0.9043(2) 0.0305(8) Uani 1 1 d .
O13 O 0.2486(6) 0.7215(5) 0.9673(2) 0.0396(10) Uani 1 1 d .
O14 O 0.2380(5) 0.7997(5) 0.8507(2) 0.0327(9) Uani 1 1 d .
N1 N 0.9945(5) 0.1817(5) 0.7479(2) 0.0213(9) Uani 1 1 d .
N2 N 0.8292(5) -0.0967(5) 0.6928(2) 0.0205(9) Uani 1 1 d .
N3 N 0.6889(5) -0.0139(5) 0.7944(2) 0.0228(9) Uani 1 1 d .
H43A H 0.6542 -0.0481 0.8389 0.027 Uiso 1 1 d R
H43B H 0.6869 0.0811 0.7907 0.027 Uiso 1 1 d R
N4 N 1.1451(5) -0.0047(5) 0.7682(2) 0.0225(9) Uani 1 1 d .
H44A H 1.2357 0.0939 0.7722 0.027 Uiso 1 1 d R
H44B H 1.1747 -0.0612 0.8018 0.027 Uiso 1 1 d R
N5 N 0.8615(6) -0.1752(5) 0.8335(2) 0.0204(9) Uani 1 1 d .
N6 N 0.3172(5) 0.7086(5) 0.1897(2) 0.0159(8) Uani 1 1 d .
N7 N 0.4755(5) 0.9894(5) 0.2350(2) 0.0168(8) Uani 1 1 d .
N8 N 0.6038(5) 0.8093(5) 0.2908(2) 0.0189(8) Uani 1 1 d .
H48A H 0.6367 0.8081 0.3397 0.023 Uiso 1 1 d R
H48B H 0.6038 0.7244 0.2650 0.023 Uiso 1 1 d R
N9 N 0.1504(5) 0.8291(5) 0.2669(2) 0.0181(8) Uani 1 1 d .
H49A H 0.0641 0.7472 0.2370 0.022 Uiso 1 1 d R
H49B H 0.1102 0.8324 0.3119 0.022 Uiso 1 1 d R
N10 N 0.4146(5) 0.8952(5) 0.3730(2) 0.0182(9) Uani 1 1 d .
N11 N 0.9368(6) 0.1014(5) 0.1300(3) 0.0322(11) Uani 1 1 d .
N12 N 0.6049(9) 0.3242(8) 0.4067(4) 0.0563(17) Uani 1 1 d .
N13 N 0.2725(12) 0.6773(11) 0.5700(5) 0.087(3) Uani 1 1 d .
C1 C 1.0768(7) 0.2731(6) 0.8666(3) 0.0257(11) Uani 1 1 d .
C2 C 1.2661(8) 0.3505(7) 0.9004(3) 0.0363(13) Uani 1 1 d .
H2A H 1.3058 0.4578 0.9009 0.044 Uiso 1 1 calc R
H2B H 1.3401 0.3193 0.8733 0.044 Uiso 1 1 calc R
H2C H 1.2737 0.3238 0.9486 0.044 Uiso 1 1 calc R
C3 C 0.9619(8) 0.3321(7) 0.9038(3) 0.0373(14) Uani 1 1 d .
H3A H 1.0087 0.4396 0.9026 0.045 Uiso 1 1 calc R
H3B H 0.9609 0.3081 0.9527 0.045 Uiso 1 1 calc R
H3C H 0.8427 0.2863 0.8799 0.045 Uiso 1 1 calc R
C4 C 1.0653(7) 0.3004(6) 0.7898(3) 0.0245(11) Uani 1 1 d .
C5 C 1.1355(8) 0.4521(6) 0.7652(4) 0.0363(13) Uani 1 1 d .
H5A H 1.2025 0.5249 0.8048 0.044 Uiso 1 1 calc R
H5B H 1.0385 0.4736 0.7460 0.044 Uiso 1 1 calc R
H5C H 1.2116 0.4572 0.7288 0.044 Uiso 1 1 calc R
C6 C 0.9775(7) 0.1739(6) 0.6710(3) 0.0251(10) Uani 1 1 d .
H6A H 1.0897 0.1884 0.6537 0.030 Uiso 1 1 calc R
H6B H 0.9433 0.2516 0.6544 0.030 Uiso 1 1 calc R
C7 C 0.8362(7) 0.0198(6) 0.6444(3) 0.0247(10) Uani 1 1 d .
H7A H 0.7212 0.0242 0.6391 0.030 Uiso 1 1 calc R
H7B H 0.8589 -0.0091 0.5975 0.030 Uiso 1 1 calc R
C8 C 0.6453(6) -0.2005(6) 0.6967(3) 0.0250(11) Uani 1 1 d .
H8A H 0.6410 -0.2876 0.7205 0.030 Uiso 1 1 calc R
H8B H 0.5830 -0.2353 0.6488 0.030 Uiso 1 1 calc R
C9 C 0.5589(7) -0.1195(6) 0.7377(3) 0.0270(11) Uani 1 1 d .
H9A H 0.5146 -0.0648 0.7057 0.032 Uiso 1 1 calc R
H9B H 0.4589 -0.1918 0.7587 0.032 Uiso 1 1 calc R
C10 C 0.9376(7) -0.1759(6) 0.6741(3) 0.0252(11) Uani 1 1 d .
H10A H 0.9179 -0.2043 0.6230 0.030 Uiso 1 1 calc R
H10B H 0.9043 -0.2671 0.6986 0.030 Uiso 1 1 calc R
C11 C 1.1275(7) -0.0754(7) 0.6956(3) 0.0290(12) Uani 1 1 d .
H11A H 1.1985 -0.1332 0.6947 0.035 Uiso 1 1 calc R
H11B H 1.1696 0.0016 0.6625 0.035 Uiso 1 1 calc R
C12 C 0.8245(6) -0.2710(6) 0.8678(3) 0.0233(10) Uani 1 1 d .
C13 C 0.7752(8) -0.3893(6) 0.9135(3) 0.0329(12) Uani 1 1 d .
H13A H 0.8764 -0.3760 0.9464 0.039 Uiso 1 1 calc R
H13B H 0.7341 -0.4845 0.8853 0.039 Uiso 1 1 calc R
H13C H 0.6817 -0.3874 0.9397 0.039 Uiso 1 1 calc R
C14 C 0.2011(6) 0.5013(5) 0.2529(3) 0.0188(10) Uani 1 1 d .
C15 C 0.0036(6) 0.4221(6) 0.2545(3) 0.0263(11) Uani 1 1 d .
H15A H -0.0464 0.3421 0.2164 0.032 Uiso 1 1 calc R
H15B H -0.0483 0.4927 0.2483 0.032 Uiso 1 1 calc R
H15C H -0.0207 0.3808 0.2996 0.032 Uiso 1 1 calc R
C16 C 0.2812(7) 0.3890(6) 0.2609(3) 0.0270(11) Uani 1 1 d .
H16A H 0.2320 0.3115 0.2218 0.032 Uiso 1 1 calc R
H16B H 0.2547 0.3444 0.3052 0.032 Uiso 1 1 calc R
H16C H 0.4079 0.4396 0.2608 0.032 Uiso 1 1 calc R
C17 C 0.2351(6) 0.5677(6) 0.1834(3) 0.0183(10) Uani 1 1 d .
C18 C 0.1698(7) 0.4795(6) 0.1141(3) 0.0245(11) Uani 1 1 d .
H18A H 0.1259 0.3739 0.1208 0.029 Uiso 1 1 calc R
H18B H 0.2652 0.5063 0.0845 0.029 Uiso 1 1 calc R
H18C H 0.0754 0.5001 0.0913 0.029 Uiso 1 1 calc R
C19 C 0.3457(6) 0.7989(5) 0.1302(3) 0.0212(10) Uani 1 1 d .
H19A H 0.2332 0.7950 0.1090 0.025 Uiso 1 1 calc R
H19B H 0.3965 0.7600 0.0940 0.025 Uiso 1 1 calc R
C20 C 0.4690(6) 0.9574(6) 0.1557(3) 0.0217(10) Uani 1 1 d .
H20A H 0.4306 1.0253 0.1309 0.026 Uiso 1 1 calc R
H20B H 0.5876 0.9765 0.1440 0.026 Uiso 1 1 calc R
C21 C 0.6614(6) 1.0628(6) 0.2665(3) 0.0234(10) Uani 1 1 d .
H21A H 0.6692 1.1032 0.3154 0.028 Uiso 1 1 calc R
H21B H 0.7290 1.1450 0.2392 0.028 Uiso 1 1 calc R
C22 C 0.7327(6) 0.9460(6) 0.2648(3) 0.0226(10) Uani 1 1 d .
H22A H 0.7524 0.9242 0.2163 0.027 Uiso 1 1 calc R
H22B H 0.8455 0.9825 0.2949 0.027 Uiso 1 1 calc R
C23 C 0.3725(7) 1.0752(5) 0.2509(3) 0.0230(10) Uani 1 1 d .
H23A H 0.4019 1.1597 0.2219 0.028 Uiso 1 1 calc R
H23B H 0.3986 1.1141 0.3010 0.028 Uiso 1 1 calc R
C24 C 0.1815(6) 0.9706(6) 0.2345(3) 0.0238(10) Uani 1 1 d .
H24A H 0.1082 1.0160 0.2537 0.029 Uiso 1 1 calc R
H24B H 0.1499 0.9503 0.1831 0.029 Uiso 1 1 calc R
C25 C 0.4442(6) 0.9468(6) 0.4293(3) 0.0249(11) Uani 1 1 d .
C26 C 0.4825(8) 1.0155(7) 0.5013(3) 0.0336(13) Uani 1 1 d .
H26A H 0.3757 1.0149 0.5176 0.040 Uiso 1 1 calc R
H26B H 0.5704 1.1177 0.5029 0.040 Uiso 1 1 calc R
H26C H 0.5272 0.9599 0.5317 0.040 Uiso 1 1 calc R
C27 C 0.6344(7) 0.4209(6) 0.0993(3) 0.0282(11) Uani 1 1 d .
C28 C 0.5487(12) 0.3608(8) 0.6302(4) 0.0505(19) Uani 1 1 d .
C29 C 0.0397(8) 0.1707(7) 0.4571(3) 0.0340(13) Uani 1 1 d .
C30 C 0.4172(8) 0.9977(7) 0.9514(3) 0.0310(12) Uani 1 1 d .
C31 C 0.9191(7) 0.0339(6) 0.0775(3) 0.0239(10) Uani 1 1 d .
C32 C 0.8981(8) -0.0519(7) 0.0113(3) 0.0314(12) Uani 1 1 d .
H32A H 0.7741 -0.1153 -0.0023 0.038 Uiso 1 1 calc R
H32B H 0.9627 -0.1135 0.0164 0.038 Uiso 1 1 calc R
H32C H 0.9434 0.0152 -0.0251 0.038 Uiso 1 1 calc R
C33 C 0.5732(8) 0.4213(8) 0.4204(3) 0.0390(15) Uani 1 1 d .
C37 C 0.5291(9) 0.5450(7) 0.4393(4) 0.0427(15) Uani 1 1 d .
H37A H 0.4519 0.5544 0.4008 0.051 Uiso 1 1 calc R
H37B H 0.6361 0.6367 0.4479 0.051 Uiso 1 1 calc R
H37C H 0.4699 0.5266 0.4818 0.051 Uiso 1 1 calc R
C35 C 0.1790(10) 0.6402(9) 0.5189(5) 0.0538(19) Uani 1 1 d .
C36 C 0.0646(9) 0.5948(8) 0.4537(4) 0.0442(15) Uani 1 1 d .
H36A H 0.0087 0.6626 0.4472 0.053 Uiso 1 1 calc R
H36B H -0.0250 0.4942 0.4552 0.053 Uiso 1 1 calc R
H36C H 0.1325 0.5967 0.4146 0.053 Uiso 1 1 calc R

loop_
_atom_site_aniso_label
_atom_site_aniso_U_11
_atom_site_aniso_U_22
_atom_site_aniso_U_33
_atom_site_aniso_U_23
_atom_site_aniso_U_13
_atom_site_aniso_U_12
Co1 0.0170(3) 0.0190(3) 0.0191(3) 0.0028(3) 0.0025(2) 0.0088(2)
Co2 0.0125(3) 0.0145(3) 0.0169(3) 0.0014(2) 0.0028(2) 0.0055(2)
S1 0.0192(6) 0.0248(6) 0.0336(7) 0.0013(5) 0.0039(5) 0.0120(5)
S2 0.0242(6) 0.0209(6) 0.0276(6) 0.0044(5) 0.0034(5) 0.0103(5)
S3 0.0220(6) 0.0295(7) 0.0214(6) 0.0011(5) 0.0035(5) 0.0147(5)
S4 0.0221(6) 0.0280(7) 0.0205(6) 0.0045(5) 0.0022(5) 0.0104(5)
F1 0.101(3) 0.038(2) 0.0267(17) -0.0033(15) 0.0141(19) 0.004(2)
F2 0.046(2) 0.0287(18) 0.055(2) -0.0036(17) -0.0148(18) 0.0200(16)
F3 0.0216(17) 0.034(2) 0.105(4) 0.007(2) 0.0041(19) 0.0028(15)
F4 0.115(5) 0.122(6) 0.049(3) 0.017(3) 0.041(3) 0.024(4)
F5 0.098(4) 0.062(3) 0.049(3) -0.024(2) -0.019(3) 0.035(3)
F6 0.206(8) 0.065(3) 0.053(3) -0.001(3) -0.045(4) 0.078(4)
F7 0.045(3) 0.061(3) 0.092(4) 0.026(3) -0.010(2) -0.015(2)
F8 0.115(4) 0.037(2) 0.038(2) 0.0021(18) 0.023(2) 0.038(2)
F9 0.069(3) 0.034(2) 0.0330(19) 0.0123(16) -0.0007(18) 0.0190(18)
F10 0.041(2) 0.047(2) 0.0321(19) -0.0048(17) -0.0027(16) 0.0120(17)
F11 0.053(2) 0.0287(19) 0.042(2) 0.0044(16) 0.0114(17) 0.0150(16)
F12 0.040(2) 0.053(2) 0.069(3) -0.014(2) 0.0181(19) 0.0259(18)
O1 0.032(2) 0.022(2) 0.0232(19) 0.0006(16) 0.0038(16) 0.0112(16)
O2 0.0220(17) 0.0143(16) 0.0214(17) 0.0045(14) 0.0036(14) 0.0053(13)
O3 0.0173(18) 0.028(2) 0.072(3) -0.009(2) 0.0070(19) 0.0093(16)
O4 0.073(3) 0.043(3) 0.035(2) 0.004(2) 0.024(2) 0.033(2)
O5 0.031(2) 0.031(2) 0.074(3) 0.020(2) 0.000(2) 0.0158(18)
O6 0.055(3) 0.034(3) 0.040(3) 0.003(2) -0.008(2) 0.001(2)
O7 0.063(3) 0.056(3) 0.070(3) 0.017(3) 0.011(3) 0.045(3)
O8 0.033(2) 0.058(3) 0.070(3) 0.011(3) 0.022(2) 0.016(2)
O9 0.061(3) 0.074(3) 0.027(2) 0.005(2) 0.018(2) 0.050(3)
O10 0.035(2) 0.046(3) 0.027(2) 0.0088(18) 0.0037(17) 0.0223(19)
O11 0.0206(18) 0.027(2) 0.046(2) 0.0073(18) 0.0013(17) 0.0021(15)
O12 0.031(2) 0.033(2) 0.034(2) 0.0081(17) 0.0071(17) 0.0180(17)
O13 0.038(2) 0.037(2) 0.033(2) 0.0115(19) 0.0097(18) 0.0036(19)
O14 0.037(2) 0.035(2) 0.030(2) -0.0015(18) -0.0041(17) 0.0203(18)
N1 0.019(2) 0.024(2) 0.023(2) 0.0057(18) 0.0031(17) 0.0108(17)
N2 0.018(2) 0.024(2) 0.021(2) 0.0039(17) 0.0042(16) 0.0096(17)
N3 0.018(2) 0.024(2) 0.030(2) 0.0069(19) 0.0083(18) 0.0108(17)
N4 0.0179(19) 0.027(2) 0.026(2) 0.0043(18) 0.0038(17) 0.0129(17)
N5 0.023(2) 0.022(2) 0.021(2) 0.0013(18) 0.0029(17) 0.0138(18)
N6 0.0164(18) 0.016(2) 0.018(2) 0.0037(16) 0.0034(15) 0.0089(16)
N7 0.0145(18) 0.018(2) 0.0166(19) 0.0028(16) 0.0041(15) 0.0053(15)
N8 0.0132(18) 0.021(2) 0.023(2) 0.0012(17) 0.0024(16) 0.0079(16)
N9 0.0135(18) 0.021(2) 0.022(2) 0.0018(17) 0.0046(16) 0.0082(16)
N10 0.0126(18) 0.021(2) 0.020(2) 0.0012(17) -0.0007(16) 0.0063(16)
N11 0.035(3) 0.025(2) 0.031(3) 0.005(2) 0.009(2) 0.007(2)
N12 0.047(4) 0.059(4) 0.060(4) 0.002(3) -0.002(3) 0.021(3)
N13 0.076(5) 0.094(7) 0.078(6) -0.004(5) -0.031(5) 0.032(5)
C1 0.023(2) 0.019(3) 0.032(3) -0.007(2) 0.001(2) 0.008(2)
C2 0.035(3) 0.028(3) 0.041(3) -0.002(3) -0.004(3) 0.010(2)
C3 0.039(3) 0.033(3) 0.039(3) -0.007(3) 0.003(3) 0.016(3)
C4 0.020(2) 0.021(3) 0.034(3) 0.007(2) 0.006(2) 0.008(2)
C5 0.037(3) 0.023(3) 0.045(4) 0.006(3) 0.007(3) 0.007(2)
C6 0.024(2) 0.029(3) 0.023(2) 0.012(2) 0.004(2) 0.011(2)
C7 0.024(2) 0.034(3) 0.022(2) 0.008(2) 0.004(2) 0.017(2)
C8 0.020(2) 0.027(3) 0.022(2) 0.000(2) -0.0033(19) 0.005(2)
C9 0.021(2) 0.032(3) 0.024(3) 0.003(2) 0.000(2) 0.008(2)
C10 0.032(3) 0.029(3) 0.024(2) 0.005(2) 0.009(2) 0.020(2)
C11 0.027(3) 0.042(3) 0.025(3) 0.001(2) 0.001(2) 0.022(2)
C12 0.021(2) 0.028(3) 0.025(3) 0.002(2) 0.003(2) 0.014(2)
C13 0.042(3) 0.024(3) 0.032(3) 0.006(2) 0.008(3) 0.012(2)
C14 0.019(2) 0.015(2) 0.022(2) -0.0001(19) -0.0041(19) 0.0072(18)
C15 0.021(2) 0.022(3) 0.031(3) 0.008(2) 0.004(2) 0.003(2)
C16 0.031(3) 0.025(3) 0.029(3) 0.005(2) 0.000(2) 0.016(2)
C17 0.016(2) 0.022(2) 0.019(2) -0.002(2) 0.0024(18) 0.0107(19)
C18 0.023(2) 0.018(2) 0.028(3) 0.001(2) -0.001(2) 0.0045(19)
C19 0.022(2) 0.020(2) 0.022(2) 0.0046(19) 0.0059(19) 0.0086(19)
C20 0.019(2) 0.024(3) 0.020(2) 0.0077(19) 0.0037(19) 0.0066(19)
C21 0.016(2) 0.020(2) 0.028(3) -0.001(2) 0.0028(19) 0.0009(18)
C22 0.016(2) 0.027(3) 0.025(2) 0.004(2) 0.0047(19) 0.0091(19)
C23 0.027(2) 0.015(2) 0.033(3) 0.009(2) 0.010(2) 0.0132(19)
C24 0.023(2) 0.023(3) 0.031(3) 0.006(2) 0.007(2) 0.014(2)
C25 0.015(2) 0.028(3) 0.033(3) 0.001(2) 0.001(2) 0.011(2)
C26 0.035(3) 0.045(3) 0.022(3) -0.007(2) 0.002(2) 0.019(3)
C27 0.023(2) 0.030(3) 0.029(3) 0.005(2) 0.000(2) 0.008(2)
C28 0.087(6) 0.040(4) 0.029(3) -0.006(3) -0.001(4) 0.033(4)
C29 0.035(3) 0.031(3) 0.031(3) 0.008(2) 0.007(2) 0.009(2)
C30 0.038(3) 0.033(3) 0.027(3) 0.002(2) 0.010(2) 0.018(2)
C31 0.021(2) 0.022(3) 0.024(3) 0.006(2) 0.005(2) 0.0039(19)
C32 0.033(3) 0.034(3) 0.026(3) -0.003(2) 0.004(2) 0.012(2)
C33 0.033(3) 0.038(4) 0.033(3) 0.003(3) -0.005(3) 0.004(3)
C37 0.042(3) 0.034(3) 0.039(4) 0.004(3) -0.004(3) 0.004(3)
C35 0.048(4) 0.047(4) 0.070(5) 0.008(4) 0.008(4) 0.024(3)
C36 0.047(4) 0.040(4) 0.046(4) 0.005(3) 0.010(3) 0.018(3)

loop_
_atom_type_symbol
_atom_type_description
_atom_type_scat_dispersion_real
_atom_type_scat_dispersion_imag
_atom_type_scat_source
C C 0.0033 0.0016 'International Tables Vol C Tables 4.2.6.8 and 6.1.1.4'
H H 0.0000 0.0000 'International Tables Vol C Tables 4.2.6.8 and 6.1.1.4'
O O 0.0106 0.0060 'International Tables Vol C Tables 4.2.6.8 and 6.1.1.4'
Co Co 0.3494 0.9721 'International Tables Vol C Tables 4.2.6.8 and 6.1.1.4'
F F 0.0171 0.0103 'International Tables Vol C Tables 4.2.6.8 and 6.1.1.4'
N N 0.0061 0.0033 'International Tables Vol C Tables 4.2.6.8 and 6.1.1.4'
S S 0.1246 0.1234 'International Tables Vol C Tables 4.2.6.8 and 6.1.1.4'

loop_
_geom_angle_atom_site_label_1
_geom_angle_atom_site_label_2
_geom_angle_atom_site_label_3
_geom_angle
N1 Co1 O1 84.92(19)
N1 Co1 N5 175.8(2)
O1 Co1 N5 91.00(18)
N1 Co1 N3 93.88(19)
O1 Co1 N3 93.45(18)
N5 Co1 N3 87.35(19)
N1 Co1 N2 88.58(19)
O1 Co1 N2 173.17(19)
N5 Co1 N2 95.53(18)
N3 Co1 N2 84.91(18)
N1 Co1 N4 89.41(19)
O1 Co1 N4 94.80(18)
N5 Co1 N4 89.94(19)
N3 Co1 N4 171.36(19)
N2 Co1 N4 87.19(18)
N6 Co2 O2 85.49(17)
N6 Co2 N10 176.61(19)
O2 Co2 N10 91.61(17)
N6 Co2 N8 94.11(18)
O2 Co2 N8 91.15(17)
N10 Co2 N8 87.70(17)
N6 Co2 N7 87.42(18)
O2 Co2 N7 172.40(17)
N10 Co2 N7 95.56(18)
N8 Co2 N7 86.65(18)
N6 Co2 N9 89.53(17)
O2 Co2 N9 96.08(16)
N10 Co2 N9 89.03(17)
N8 Co2 N9 172.15(18)
N7 Co2 N9 86.57(17)
O5 S1 O3 115.9(3)
O5 S1 O4 114.8(3)
O3 S1 O4 112.8(3)
O5 S1 C27 104.5(3)
O3 S1 C27 103.9(2)
O4 S1 C27 103.0(3)
O8 S2 O6 116.3(3)
O8 S2 O7 114.0(3)
O6 S2 O7 115.2(3)
O8 S2 C28 103.1(4)
O6 S2 C28 102.7(3)
O7 S2 C28 102.9(3)
O10 S3 O9 115.1(3)
O10 S3 O11 115.4(3)
O9 S3 O11 115.0(3)
O10 S3 C29 103.5(3)
O9 S3 C29 102.4(3)
O11 S3 C29 102.8(3)
O13 S4 O14 115.4(3)
O13 S4 O12 115.8(3)
O14 S4 O12 113.6(2)
O13 S4 C30 104.2(3)
O14 S4 C30 103.3(3)
O12 S4 C30 102.2(3)
C1 O1 Co1 114.5(3)
C14 O2 Co2 112.7(3)
C4 N1 C6 125.9(5)
C4 N1 Co1 117.7(4)
C6 N1 Co1 116.2(3)
C8 N2 C10 111.9(4)
C8 N2 C7 110.0(4)
C10 N2 C7 113.4(4)
C8 N2 Co1 107.1(3)
C10 N2 Co1 106.6(3)
C7 N2 Co1 107.5(3)
C9 N3 Co1 112.2(3)
C9 N3 H43A 108.4
Co1 N3 H43A 109.5
C9 N3 H43B 107.8
Co1 N3 H43B 109.4
H43A N3 H43B 109.5
C11 N4 Co1 110.0(3)
C11 N4 H44A 109.0
Co1 N4 H44A 109.3
C11 N4 H44B 109.5
Co1 N4 H44B 109.5
H44A N4 H44B 109.5
C12 N5 Co1 172.2(4)
C17 N6 C19 123.6(4)
C17 N6 Co2 117.8(4)
C19 N6 Co2 117.8(3)
C23 N7 C21 113.6(4)
C23 N7 C20 111.2(4)
C21 N7 C20 109.2(4)
C23 N7 Co2 106.4(3)
C21 N7 Co2 106.2(3)
C20 N7 Co2 110.0(3)
C22 N8 Co2 110.4(3)
C22 N8 H48A 109.2
Co2 N8 H48A 109.3
C22 N8 H48B 109.0
Co2 N8 H48B 109.5
H48A N8 H48B 109.5
C24 N9 Co2 109.4(3)
C24 N9 H49A 109.6
Co2 N9 H49A 109.4
C24 N9 H49B 109.5
Co2 N9 H49B 109.5
H49A N9 H49B 109.5
C25 N10 Co2 177.8(4)
O1 C1 C4 108.8(4)
O1 C1 C2 109.3(5)
C4 C1 C2 110.2(5)
O1 C1 C3 109.6(5)
C4 C1 C3 108.7(5)
C2 C1 C3 110.3(5)
C1 C2 H2A 109.5
C1 C2 H2B 109.5
H2A C2 H2B 109.5
C1 C2 H2C 109.5
H2A C2 H2C 109.5
H2B C2 H2C 109.5
C1 C3 H3A 109.5
C1 C3 H3B 109.5
H3A C3 H3B 109.5
C1 C3 H3C 109.5
H3A C3 H3C 109.5
H3B C3 H3C 109.5
N1 C4 C5 123.3(5)
N1 C4 C1 113.8(5)
C5 C4 C1 122.8(5)
C4 C5 H5A 109.5
C4 C5 H5B 109.5
H5A C5 H5B 109.5
C4 C5 H5C 109.5
H5A C5 H5C 109.5
H5B C5 H5C 109.5
N1 C6 C7 106.8(4)
N1 C6 H6A 110.4
C7 C6 H6A 110.4
N1 C6 H6B 110.4
C7 C6 H6B 110.4
H6A C6 H6B 108.6
N2 C7 C6 112.8(4)
N2 C7 H7A 109.0
C6 C7 H7A 109.0
N2 C7 H7B 109.0
C6 C7 H7B 109.0
H7A C7 H7B 107.8
N2 C8 C9 108.4(4)
N2 C8 H8A 110.0
C9 C8 H8A 110.0
N2 C8 H8B 110.0
C9 C8 H8B 110.0
H8A C8 H8B 108.4
N3 C9 C8 109.5(4)
N3 C9 H9A 109.8
C8 C9 H9A 109.8
N3 C9 H9B 109.8
C8 C9 H9B 109.8
H9A C9 H9B 108.2
N2 C10 C11 109.1(4)
N2 C10 H10A 109.9
C11 C10 H10A 109.9
N2 C10 H10B 109.9
C11 C10 H10B 109.9
H10A C10 H10B 108.3
N4 C11 C10 108.4(4)
N4 C11 H11A 110.0
C10 C11 H11A 110.0
N4 C11 H11B 110.0
C10 C11 H11B 110.0
H11A C11 H11B 108.4
N5 C12 C13 177.5(6)
C12 C13 H13A 109.5
C12 C13 H13B 109.5
H13A C13 H13B 109.5
C12 C13 H13C 109.5
H13A C13 H13C 109.5
H13B C13 H13C 109.5
O2 C14 C17 110.1(4)
O2 C14 C15 109.3(4)
C17 C14 C15 108.4(4)
O2 C14 C16 109.5(4)
C17 C14 C16 110.4(4)
C15 C14 C16 109.2(4)
C14 C15 H15A 109.5
C14 C15 H15B 109.5
H15A C15 H15B 109.5
C14 C15 H15C 109.5
H15A C15 H15C 109.5
H15B C15 H15C 109.5
C14 C16 H16A 109.5
C14 C16 H16B 109.5
H16A C16 H16B 109.5
C14 C16 H16C 109.5
H16A C16 H16C 109.5
H16B C16 H16C 109.5
N6 C17 C18 122.6(5)
N6 C17 C14 113.7(4)
C18 C17 C14 123.6(4)
C17 C18 H18A 109.5
C17 C18 H18B 109.5
H18A C18 H18B 109.5
C17 C18 H18C 109.5
H18A C18 H18C 109.5
H18B C18 H18C 109.5
N6 C19 C20 109.1(4)
N6 C19 H19A 109.9
C20 C19 H19A 109.9
N6 C19 H19B 109.9
C20 C19 H19B 109.9
H19A C19 H19B 108.3
C19 C20 N7 112.0(4)
C19 C20 H20A 109.2
N7 C20 H20A 109.2
C19 C20 H20B 109.2
N7 C20 H20B 109.2
H20A C20 H20B 107.9
N7 C21 C22 107.1(4)
N7 C21 H21A 110.3
C22 C21 H21A 110.3
N7 C21 H21B 110.3
C22 C21 H21B 110.3
H21A C21 H21B 108.5
N8 C22 C21 108.6(4)
N8 C22 H22A 110.0
C21 C22 H22A 110.0
N8 C22 H22B 110.0
C21 C22 H22B 110.0
H22A C22 H22B 108.3
N7 C23 C24 107.2(4)
N7 C23 H23A 110.3
C24 C23 H23A 110.3
N7 C23 H23B 110.3
C24 C23 H23B 110.3
H23A C23 H23B 108.5
N9 C24 C23 108.8(4)
N9 C24 H24A 109.9
C23 C24 H24A 109.9
N9 C24 H24B 109.9
C23 C24 H24B 109.9
H24A C24 H24B 108.3
N10 C25 C26 179.1(6)
C25 C26 H26A 109.5
C25 C26 H26B 109.5
H26A C26 H26B 109.5
C25 C26 H26C 109.5
H26A C26 H26C 109.5
H26B C26 H26C 109.5
F2 C27 F1 107.4(5)
F2 C27 F3 106.0(5)
F1 C27 F3 106.7(5)
F2 C27 S1 113.1(4)
F1 C27 S1 111.8(4)
F3 C27 S1 111.4(4)
F4 C28 F6 108.4(8)
F4 C28 F5 107.0(6)
F6 C28 F5 104.9(7)
F4 C28 S2 113.3(6)
F6 C28 S2 112.4(5)
F5 C28 S2 110.4(5)
F7 C29 F9 107.4(5)
F7 C29 F8 108.6(6)
F9 C29 F8 106.9(5)
F7 C29 S3 112.1(5)
F9 C29 S3 110.9(4)
F8 C29 S3 110.8(4)
F12 C30 F11 107.5(5)
F12 C30 F10 107.5(5)
F11 C30 F10 107.0(5)
F12 C30 S4 111.9(4)
F11 C30 S4 111.4(4)
F10 C30 S4 111.3(4)
N11 C31 C32 179.4(6)
C31 C32 H32A 109.5
C31 C32 H32B 109.5
H32A C32 H32B 109.5
C31 C32 H32C 109.5
H32A C32 H32C 109.5
H32B C32 H32C 109.5
N12 C33 C37 178.6(8)
C33 C37 H37A 109.5
C33 C37 H37B 109.5
H37A C37 H37B 109.5
C33 C37 H37C 109.5
H37A C37 H37C 109.5
H37B C37 H37C 109.5
N13 C35 C36 178.8(10)
C35 C36 H36A 109.5
C35 C36 H36B 109.5
H36A C36 H36B 109.5
C35 C36 H36C 109.5
H36A C36 H36C 109.5
H36B C36 H36C 109.5

loop_
_geom_bond_atom_site_label_1
_geom_bond_atom_site_label_2
_geom_bond_distance
Co1 N1 1.844(5)
Co1 O1 1.858(4)
Co1 N5 1.929(5)
Co1 N3 1.950(4)
Co1 N2 1.953(4)
Co1 N4 1.965(4)
Co2 N6 1.835(4)
Co2 O2 1.878(4)
Co2 N10 1.927(4)
Co2 N8 1.950(4)
Co2 N7 1.952(4)
Co2 N9 1.977(4)
S1 O5 1.431(4)
S1 O3 1.431(4)
S1 O4 1.455(5)
S1 C27 1.819(6)
S2 O8 1.429(5)
S2 O6 1.430(5)
S2 O7 1.431(5)
S2 C28 1.811(7)
S3 O10 1.437(4)
S3 O9 1.437(4)
S3 O11 1.442(4)
S3 C29 1.831(6)
S4 O13 1.421(4)
S4 O14 1.437(4)
S4 O12 1.447(4)
S4 C30 1.825(6)
F1 C27 1.324(7)
F2 C27 1.323(7)
F3 C27 1.337(7)
F4 C28 1.290(10)
F5 C28 1.365(9)
F6 C28 1.300(9)
F7 C29 1.309(7)
F8 C29 1.335(7)
F9 C29 1.329(7)
F10 C30 1.337(7)
F11 C30 1.332(7)
F12 C30 1.324(7)
O1 C1 1.417(7)
O2 C14 1.415(6)
N1 C4 1.283(7)
N1 C6 1.467(7)
N2 C8 1.483(6)
N2 C10 1.491(6)
N2 C7 1.509(7)
N3 C9 1.494(7)
N3 H43A 0.9600
N3 H43B 0.9600
N4 C11 1.500(7)
N4 H44A 0.9600
N4 H44B 0.9599
N5 C12 1.137(7)
N6 C17 1.278(7)
N6 C19 1.463(6)
N7 C23 1.491(6)
N7 C21 1.493(6)
N7 C20 1.533(6)
N8 C22 1.493(6)
N8 H48A 0.9600
N8 H48B 0.9601
N9 C24 1.501(6)
N9 H49A 0.9600
N9 H49B 0.9599
N10 C25 1.136(7)
N11 C31 1.147(7)
N12 C33 1.131(10)
N13 C35 1.150(11)
C1 C4 1.518(8)
C1 C2 1.531(8)
C1 C3 1.534(8)
C2 H2A 0.9800
C2 H2B 0.9800
C2 H2C 0.9800
C3 H3A 0.9800
C3 H3B 0.9800
C3 H3C 0.9800
C4 C5 1.496(8)
C5 H5A 0.9800
C5 H5B 0.9800
C5 H5C 0.9800
C6 C7 1.535(8)
C6 H6A 0.9900
C6 H6B 0.9900
C7 H7A 0.9900
C7 H7B 0.9900
C8 C9 1.528(8)
C8 H8A 0.9900
C8 H8B 0.9900
C9 H9A 0.9900
C9 H9B 0.9900
C10 C11 1.510(8)
C10 H10A 0.9900
C10 H10B 0.9900
C11 H11A 0.9900
C11 H11B 0.9900
C12 C13 1.447(8)
C13 H13A 0.9800
C13 H13B 0.9800
C13 H13C 0.9800
C14 C17 1.516(7)
C14 C15 1.530(7)
C14 C16 1.538(7)
C15 H15A 0.9800
C15 H15B 0.9800
C15 H15C 0.9800
C16 H16A 0.9800
C16 H16B 0.9800
C16 H16C 0.9800
C17 C18 1.488(7)
C18 H18A 0.9800
C18 H18B 0.9800
C18 H18C 0.9800
C19 C20 1.517(7)
C19 H19A 0.9900
C19 H19B 0.9900
C20 H20A 0.9900
C20 H20B 0.9900
C21 C22 1.517(7)
C21 H21A 0.9900
C21 H21B 0.9900
C22 H22A 0.9900
C22 H22B 0.9900
C23 C24 1.514(7)
C23 H23A 0.9900
C23 H23B 0.9900
C24 H24A 0.9900
C24 H24B 0.9900
C25 C26 1.461(8)
C26 H26A 0.9800
C26 H26B 0.9800
C26 H26C 0.9800
C31 C32 1.454(7)
C32 H32A 0.9800
C32 H32B 0.9800
C32 H32C 0.9800
C33 C37 1.468(10)
C37 H37A 0.9800
C37 H37B 0.9800
C37 H37C 0.9800
C35 C36 1.446(11)
C36 H36A 0.9800
C36 H36B 0.9800
C36 H36C 0.9800

loop_
_geom_torsion_atom_site_label_1
_geom_torsion_atom_site_label_2
_geom_torsion_atom_site_label_3
_geom_torsion_atom_site_label_4
_geom_torsion
N1 Co1 O1 C1 3.9(4)
N5 Co1 O1 C1 -177.0(4)
N3 Co1 O1 C1 -89.6(4)
N4 Co1 O1 C1 92.9(4)
N6 Co2 O2 C14 -4.3(3)
N10 Co2 O2 C14 174.0(3)
N8 Co2 O2 C14 -98.3(3)
N9 Co2 O2 C14 84.8(3)
O1 Co1 N1 C4 -1.6(4)
N3 Co1 N1 C4 91.6(4)
N2 Co1 N1 C4 176.4(4)
N4 Co1 N1 C4 -96.4(4)
O1 Co1 N1 C6 173.3(4)
N3 Co1 N1 C6 -93.6(4)
N2 Co1 N1 C6 -8.8(4)
N4 Co1 N1 C6 78.4(4)
N1 Co1 N2 C8 -127.4(3)
N5 Co1 N2 C8 53.4(3)
N3 Co1 N2 C8 -33.4(3)
N4 Co1 N2 C8 143.1(3)
N1 Co1 N2 C10 112.7(3)
N5 Co1 N2 C10 -66.4(3)
N3 Co1 N2 C10 -153.3(3)
N4 Co1 N2 C10 23.2(3)
N1 Co1 N2 C7 -9.3(3)
N5 Co1 N2 C7 171.6(3)
N3 Co1 N2 C7 84.7(3)
N4 Co1 N2 C7 -98.8(3)
N1 Co1 N3 C9 102.1(4)
O1 Co1 N3 C9 -172.7(4)
N5 Co1 N3 C9 -81.9(4)
N2 Co1 N3 C9 13.9(4)
N1 Co1 N4 C11 -87.2(4)
O1 Co1 N4 C11 -172.0(4)
N5 Co1 N4 C11 97.0(4)
N2 Co1 N4 C11 1.4(4)
O2 Co2 N6 C17 3.8(4)
N8 Co2 N6 C17 94.7(4)
N7 Co2 N6 C17 -178.9(4)
N9 Co2 N6 C17 -92.3(4)
O2 Co2 N6 C19 174.1(4)
N8 Co2 N6 C19 -95.0(3)
N7 Co2 N6 C19 -8.6(3)
N9 Co2 N6 C19 78.0(3)
N6 Co2 N7 C23 116.9(3)
N10 Co2 N7 C23 -61.4(3)
N8 Co2 N7 C23 -148.8(3)
N9 Co2 N7 C23 27.3(3)
N6 Co2 N7 C21 -121.7(3)
N10 Co2 N7 C21 59.9(3)
N8 Co2 N7 C21 -27.4(3)
N9 Co2 N7 C21 148.6(3)
N6 Co2 N7 C20 -3.7(3)
N10 Co2 N7 C20 178.0(3)
N8 Co2 N7 C20 90.6(3)
N9 Co2 N7 C20 -93.4(3)
N6 Co2 N8 C22 89.1(3)
O2 Co2 N8 C22 174.7(3)
N10 Co2 N8 C22 -93.7(3)
N7 Co2 N8 C22 2.0(3)
N6 Co2 N9 C24 -88.8(3)
O2 Co2 N9 C24 -174.2(3)
N10 Co2 N9 C24 94.3(3)
N7 Co2 N9 C24 -1.3(3)
Co1 O1 C1 C4 -5.2(5)
Co1 O1 C1 C2 -125.6(4)
Co1 O1 C1 C3 113.5(4)
C6 N1 C4 C5 2.8(8)
Co1 N1 C4 C5 177.0(4)
C6 N1 C4 C1 -175.3(4)
Co1 N1 C4 C1 -1.0(6)
O1 C1 C4 N1 4.0(6)
C2 C1 C4 N1 123.8(5)
C3 C1 C4 N1 -115.2(5)
O1 C1 C4 C5 -174.1(5)
C2 C1 C4 C5 -54.3(7)
C3 C1 C4 C5 66.7(7)
C4 N1 C6 C7 -161.9(5)
Co1 N1 C6 C7 23.8(5)
C8 N2 C7 C6 141.1(4)
C10 N2 C7 C6 -92.7(5)
Co1 N2 C7 C6 24.9(5)
N1 C6 C7 N2 -31.2(5)
C10 N2 C8 C9 162.1(4)
C7 N2 C8 C9 -70.9(5)
Co1 N2 C8 C9 45.6(5)
Co1 N3 C9 C8 8.4(5)
N2 C8 C9 N3 -35.1(6)
C8 N2 C10 C11 -160.2(4)
C7 N2 C10 C11 74.7(5)
Co1 N2 C10 C11 -43.4(5)
Co1 N4 C11 C10 -25.7(5)
N2 C10 C11 N4 45.5(6)
Co2 O2 C14 C17 4.0(5)
Co2 O2 C14 C15 -114.9(4)
Co2 O2 C14 C16 125.5(4)
C19 N6 C17 C18 4.2(7)
Co2 N6 C17 C18 173.9(4)
C19 N6 C17 C14 -172.1(4)
Co2 N6 C17 C14 -2.4(5)
O2 C14 C17 N6 -1.2(6)
C15 C14 C17 N6 118.3(5)
C16 C14 C17 N6 -122.2(5)
O2 C14 C17 C18 -177.4(4)
C15 C14 C17 C18 -58.0(6)
C16 C14 C17 C18 61.5(6)
C17 N6 C19 C20 -171.9(4)
Co2 N6 C19 C20 18.4(5)
N6 C19 C20 N7 -20.3(6)
C23 N7 C20 C19 -103.2(5)
C21 N7 C20 C19 130.7(4)
Co2 N7 C20 C19 14.4(5)
C23 N7 C21 C22 163.4(4)
C20 N7 C21 C22 -71.8(5)
Co2 N7 C21 C22 46.7(4)
Co2 N8 C22 C21 23.8(5)
N7 C21 C22 N8 -46.3(5)
C21 N7 C23 C24 -163.9(4)
C20 N7 C23 C24 72.4(5)
Co2 N7 C23 C24 -47.4(4)
Co2 N9 C24 C23 -24.9(5)
N7 C23 C24 N9 47.5(5)
O5 S1 C27 F2 -178.2(4)
O3 S1 C27 F2 59.9(5)
O4 S1 C27 F2 -57.9(5)
O5 S1 C27 F1 60.5(5)
O3 S1 C27 F1 -61.4(5)
O4 S1 C27 F1 -179.2(5)
O5 S1 C27 F3 -58.9(5)
O3 S1 C27 F3 179.2(4)
O4 S1 C27 F3 61.4(5)
O8 S2 C28 F4 -172.8(6)
O6 S2 C28 F4 66.0(6)
O7 S2 C28 F4 -54.0(7)
O8 S2 C28 F6 64.0(7)
O6 S2 C28 F6 -57.3(8)
O7 S2 C28 F6 -177.2(7)
O8 S2 C28 F5 -52.8(6)
O6 S2 C28 F5 -174.0(5)
O7 S2 C28 F5 66.0(6)
O10 S3 C29 F7 59.5(5)
O9 S3 C29 F7 -60.6(5)
O11 S3 C29 F7 179.9(5)
O10 S3 C29 F9 179.5(4)
O9 S3 C29 F9 59.5(5)
O11 S3 C29 F9 -60.1(5)
O10 S3 C29 F8 -62.0(5)
O9 S3 C29 F8 177.9(5)
O11 S3 C29 F8 58.4(5)
O13 S4 C30 F12 -50.4(5)
O14 S4 C30 F12 70.6(5)
O12 S4 C30 F12 -171.3(4)
O13 S4 C30 F11 -170.7(4)
O14 S4 C30 F11 -49.7(5)
O12 S4 C30 F11 68.4(5)
O13 S4 C30 F10 70.0(4)
O14 S4 C30 F10 -169.0(4)
O12 S4 C30 F10 -50.9(4)
